data_2231205
loop_
_publ_author_name
'Fun, Hoong-Kun'
'Quah, Ching Kheng'
'Viveka, S.'
'Madhukumar, D. J.'
'Nagaraja, G. K.'

_publ_section_title
;
 2-[(<i>E</i>)-(2,4-Dimethylphenyl)iminomethyl]phenol
;
_journal_coeditor_code LH5275
_journal_issue 8
_journal_name_full 'Acta Crystallographica Section E'
_journal_page_first o1933
_journal_paper_doi 10.1107/S1600536811026110
_journal_volume 67
_journal_year 2011
_chemical_formula_iupac 'C15 H15 N O'
_chemical_formula_moiety 'C15 H15 N O'
_chemical_formula_sum 'C15 H15 N O'
_chemical_formula_weight 225.28
_chemical_name_systematic
;
2-[(<i>E</i>)-(2,4-Dimethylphenyl)iminomethyl]phenol
;
_space_group_IT_number 19
_symmetry_cell_setting orthorhombic
_symmetry_space_group_name_Hall 'P 2ac 2ab'
_symmetry_space_group_name_H-M 'P 21 21 21'
_atom_sites_solution_hydrogens geom
_atom_sites_solution_primary direct
_atom_sites_solution_secondary difmap
_audit_creation_method SHELXL-97
_cell_angle_alpha 90.00
_cell_angle_beta 90.00
_cell_angle_gamma 90.00
_cell_formula_units_Z 8
_cell_length_a 7.3161(4)
_cell_length_b 12.0287(7)
_cell_length_c 28.1634(15)
_cell_measurement_reflns_used 9995
_cell_measurement_temperature 296
_cell_measurement_theta_max 29.75
_cell_measurement_theta_min 2.75
_cell_volume 2478.5(2)
_computing_cell_refinement 'SAINT (Bruker, 2009)'
_computing_data_collection 'APEX2 (Bruker, 2009)'
_computing_data_reduction 'SAINT (Bruker, 2009)'
_computing_molecular_graphics 'SHELXTL (Sheldrick, 2008)'
_computing_publication_material 'SHELXTL (Sheldrick, 2008) and PLATON (Spek, 2009)'
_computing_structure_refinement 'SHELXTL (Sheldrick, 2008)'
_computing_structure_solution 'SHELXTL (Sheldrick, 2008)'
_diffrn_ambient_temperature 296
_diffrn_measured_fraction_theta_full 0.999
_diffrn_measured_fraction_theta_max 0.999
_diffrn_measurement_device_type
;
Bruker SMART APEXII DUO CCD area-detector
;
_diffrn_measurement_method '\f and \w'
_diffrn_radiation_monochromator graphite
_diffrn_radiation_source 'fine-focus sealed tube'
_diffrn_radiation_type MoK\a
_diffrn_radiation_wavelength 0.71073
_diffrn_reflns_av_R_equivalents 0.0269
_diffrn_reflns_av_sigmaI/netI 0.0136
_diffrn_reflns_limit_h_max 10
_diffrn_reflns_limit_h_min -10
_diffrn_reflns_limit_k_max 16
_diffrn_reflns_limit_k_min -16
_diffrn_reflns_limit_l_max 39
_diffrn_reflns_limit_l_min -39
_diffrn_reflns_number 39373
_diffrn_reflns_theta_full 30.09
_diffrn_reflns_theta_max 30.09
_diffrn_reflns_theta_min 1.84
_diffrn_standards_number 0
_exptl_absorpt_coefficient_mu 0.076
_exptl_absorpt_correction_T_max 0.9760
_exptl_absorpt_correction_T_min 0.9626
_exptl_absorpt_correction_type multi-scan
_exptl_absorpt_process_details '(<i>SADABS</i>; Bruker, 2009)'
_exptl_crystal_colour yellow
_exptl_crystal_density_diffrn 1.207
_exptl_crystal_density_method 'not measured'
_exptl_crystal_description block
_exptl_crystal_F_000 960
_exptl_crystal_size_max 0.508
_exptl_crystal_size_mid 0.346
_exptl_crystal_size_min 0.323
_refine_diff_density_max 0.190
_refine_diff_density_min -0.127
_refine_ls_extinction_method none
_refine_ls_goodness_of_fit_ref 1.016
_refine_ls_hydrogen_treatment mixed
_refine_ls_matrix_type full
_refine_ls_number_parameters 319
_refine_ls_number_reflns 4117
_refine_ls_number_restraints 0
_refine_ls_restrained_S_all 1.016
_refine_ls_R_factor_all 0.0515
_refine_ls_R_factor_gt 0.0396
_refine_ls_shift/su_max 0.001
_refine_ls_shift/su_mean 0.001
_refine_ls_structure_factor_coef Fsqd
_refine_ls_weighting_details 'calc w=1/[\s^2^(Fo^2^)+(0.0711P)^2^+0.1832P] where P=(Fo^2^+2Fc^2^)/3'
_refine_ls_weighting_scheme calc
_refine_ls_wR_factor_gt 0.1106
_refine_ls_wR_factor_ref 0.1220
_reflns_number_gt 3381
_reflns_number_total 4117
_reflns_threshold_expression I>2\s(I)
_cod_data_source_file lh5275.cif
_cod_data_source_block I
_cod_database_code 2231205
_cod_database_fobs_code 2231205

loop_
_symmetry_equiv_pos_as_xyz
'x, y, z'
'-x+1/2, -y, z+1/2'
'-x, y+1/2, -z+1/2'
'x+1/2, -y+1/2, -z'

loop_
_atom_site_type_symbol
_atom_site_label
_atom_site_fract_x
_atom_site_fract_y
_atom_site_fract_z
_atom_site_U_iso_or_equiv
_atom_site_adp_type
_atom_site_calc_flag
_atom_site_refinement_flags
_atom_site_occupancy
_atom_site_symmetry_multiplicity
O O1A 0.9304(2) 0.77108(12) -0.04120(5) 0.0671(4) Uani d . 1 1
N N1A 0.7924(2) 0.91236(11) 0.01797(4) 0.0445(3) Uani d . 1 1
C C1A 0.8636(2) 0.83620(14) -0.07601(5) 0.0485(3) Uani d . 1 1
C C2A 0.8931(3) 0.80560(16) -0.12313(6) 0.0598(5) Uani d . 1 1
H H2AA 0.9601 0.7419 -0.1301 0.072 Uiso calc R 1 1
C C3A 0.8235(3) 0.86924(18) -0.15938(6) 0.0656(5) Uani d . 1 1
H H3AA 0.8439 0.8479 -0.1907 0.079 Uiso calc R 1 1
C C4A 0.7240(3) 0.96424(17) -0.15021(6) 0.0670(5) Uani d . 1 1
H H4AA 0.6766 1.0063 -0.1750 0.080 Uiso calc R 1 1
C C5A 0.6955(3) 0.99621(16) -0.10335(6) 0.0573(4) Uani d . 1 1
H H5AA 0.6293 1.0604 -0.0969 0.069 Uiso calc R 1 1
C C6A 0.7647(2) 0.93353(13) -0.06593(5) 0.0446(3) Uani d . 1 1
C C7A 0.7319(2) 0.96829(14) -0.01727(5) 0.0465(3) Uani d . 1 1
H H7AA 0.6653 1.0328 -0.0116 0.056 Uiso calc R 1 1
C C8A 0.7652(2) 0.94552(13) 0.06567(5) 0.0416(3) Uani d . 1 1
C C9A 0.7052(3) 1.05078(14) 0.07882(5) 0.0505(4) Uani d . 1 1
H H9AA 0.6770 1.1029 0.0556 0.061 Uiso calc R 1 1
C C10A 0.6870(3) 1.07866(16) 0.12636(6) 0.0555(4) Uani d . 1 1
H H10A 0.6461 1.1493 0.1345 0.067 Uiso calc R 1 1
C C11A 0.7287(3) 1.00352(17) 0.16175(5) 0.0521(4) Uani d . 1 1
C C12A 0.7875(3) 0.89892(15) 0.14813(5) 0.0527(4) Uani d . 1 1
H H12A 0.8136 0.8470 0.1716 0.063 Uiso calc R 1 1
C C13A 0.8095(2) 0.86800(14) 0.10087(5) 0.0472(3) Uani d . 1 1
C C14A 0.7152(3) 1.0353(2) 0.21353(6) 0.0696(6) Uani d . 1 1
H H14A 0.6420 0.9815 0.2300 0.104 Uiso calc R 1 1
H H14B 0.6597 1.1073 0.2163 0.104 Uiso calc R 1 1
H H14C 0.8354 1.0373 0.2272 0.104 Uiso calc R 1 1
C C15A 0.8789(4) 0.75441(16) 0.08827(7) 0.0703(6) Uani d . 1 1
H H15A 0.8982 0.7122 0.1168 0.105 Uiso calc R 1 1
H H15B 0.9922 0.7611 0.0713 0.105 Uiso calc R 1 1
H H15C 0.7908 0.7172 0.0686 0.105 Uiso calc R 1 1
O O1B 0.0454(2) 0.23511(11) 0.08434(5) 0.0626(3) Uani d . 1 1
N N1B 0.1838(2) 0.08482(12) 0.14035(5) 0.0500(3) Uani d . 1 1
C C1B 0.0999(2) 0.16993(14) 0.04804(6) 0.0487(4) Uani d . 1 1
C C2B 0.0575(3) 0.20224(15) 0.00174(6) 0.0568(4) Uani d . 1 1
H H2BA -0.0090 0.2669 -0.0036 0.068 Uiso calc R 1 1
C C3B 0.1143(3) 0.13803(17) -0.03601(6) 0.0628(5) Uani d . 1 1
H H3BA 0.0864 0.1603 -0.0668 0.075 Uiso calc R 1 1
C C4B 0.2116(3) 0.04152(17) -0.02891(6) 0.0620(5) Uani d . 1 1
H H4BA 0.2514 -0.0001 -0.0548 0.074 Uiso calc R 1 1
C C5B 0.2499(3) 0.00667(16) 0.01675(6) 0.0551(4) Uani d . 1 1
H H5BA 0.3128 -0.0596 0.0215 0.066 Uiso calc R 1 1
C C6B 0.1953(2) 0.06990(13) 0.05584(5) 0.0460(3) Uani d . 1 1
C C7B 0.2336(2) 0.03067(14) 0.10346(6) 0.0497(4) Uani d . 1 1
H H7BA 0.2965 -0.0359 0.1073 0.060 Uiso calc R 1 1
C C8B 0.2118(2) 0.04277(15) 0.18674(5) 0.0494(4) Uani d . 1 1
C C9B 0.2152(3) -0.06991(16) 0.19735(6) 0.0582(4) Uani d . 1 1
H H9BA 0.2036 -0.1216 0.1730 0.070 Uiso calc R 1 1
C C10B 0.2357(3) -0.10637(17) 0.24352(6) 0.0660(5) Uani d . 1 1
H H10B 0.2388 -0.1823 0.2497 0.079 Uiso calc R 1 1
C C11B 0.2515(3) -0.03198(19) 0.28073(6) 0.0628(5) Uani d . 1 1
C C12B 0.2454(3) 0.07986(19) 0.26989(6) 0.0649(5) Uani d . 1 1
H H12B 0.2544 0.1309 0.2946 0.078 Uiso calc R 1 1
C C13B 0.2264(3) 0.11976(16) 0.22389(6) 0.0583(4) Uani d . 1 1
C C14B 0.2744(4) -0.0720(2) 0.33137(6) 0.0847(7) Uani d . 1 1
H H14D 0.3425 -0.1402 0.3315 0.127 Uiso calc R 1 1
H H14E 0.1563 -0.0843 0.3453 0.127 Uiso calc R 1 1
H H14F 0.3389 -0.0168 0.3494 0.127 Uiso calc R 1 1
C C15B 0.2263(5) 0.24280(17) 0.21427(8) 0.0910(9) Uani d . 1 1
H H15D 0.2594 0.2820 0.2427 0.137 Uiso calc R 1 1
H H15E 0.1065 0.2655 0.2043 0.137 Uiso calc R 1 1
H H15F 0.3130 0.2593 0.1897 0.137 Uiso calc R 1 1
H H1OA 0.906(4) 0.802(2) -0.0136(8) 0.092(8) Uiso d . 1 1
H H1OB 0.068(4) 0.201(2) 0.1120(8) 0.090(8) Uiso d . 1 1

loop_
_atom_site_aniso_label
_atom_site_aniso_U_11
_atom_site_aniso_U_22
_atom_site_aniso_U_33
_atom_site_aniso_U_12
_atom_site_aniso_U_13
_atom_site_aniso_U_23
O1A 0.0892(11) 0.0605(7) 0.0517(7) 0.0224(8) 0.0009(7) -0.0004(6)
N1A 0.0474(7) 0.0463(6) 0.0398(6) -0.0021(6) 0.0024(5) -0.0014(5)
C1A 0.0499(8) 0.0489(8) 0.0468(8) 0.0004(7) 0.0029(7) -0.0026(6)
C2A 0.0665(11) 0.0597(10) 0.0532(9) 0.0045(9) 0.0070(9) -0.0120(8)
C3A 0.0806(14) 0.0739(12) 0.0423(8) -0.0055(11) 0.0055(9) -0.0090(8)
C4A 0.0892(15) 0.0693(11) 0.0425(8) 0.0027(12) -0.0034(10) 0.0049(8)
C5A 0.0730(12) 0.0515(8) 0.0475(8) 0.0059(9) -0.0037(9) 0.0005(7)
C6A 0.0463(8) 0.0476(7) 0.0400(7) -0.0031(7) 0.0008(6) -0.0021(6)
C7A 0.0478(8) 0.0484(8) 0.0431(7) 0.0021(7) 0.0013(6) -0.0035(6)
C8A 0.0401(7) 0.0463(7) 0.0384(6) -0.0028(6) 0.0010(6) 0.0001(5)
C9A 0.0607(9) 0.0476(8) 0.0433(7) 0.0029(8) -0.0003(7) 0.0000(6)
C10A 0.0637(11) 0.0546(9) 0.0481(8) 0.0020(9) 0.0027(8) -0.0074(7)
C11A 0.0475(8) 0.0673(10) 0.0415(7) -0.0101(8) 0.0026(7) -0.0053(7)
C12A 0.0562(9) 0.0599(9) 0.0421(7) -0.0050(8) -0.0023(7) 0.0070(7)
C13A 0.0473(8) 0.0489(8) 0.0454(7) -0.0010(7) -0.0018(7) 0.0022(6)
C14A 0.0711(12) 0.0956(15) 0.0420(8) -0.0062(13) 0.0044(9) -0.0117(9)
C15A 0.0933(16) 0.0566(10) 0.0609(10) 0.0196(11) -0.0087(11) 0.0030(8)
O1B 0.0783(9) 0.0510(6) 0.0586(7) 0.0045(7) 0.0039(7) -0.0023(6)
N1B 0.0519(8) 0.0539(7) 0.0441(6) -0.0028(7) 0.0005(6) 0.0005(6)
C1B 0.0487(8) 0.0459(7) 0.0516(8) -0.0080(7) 0.0021(7) 0.0006(6)
C2B 0.0579(10) 0.0540(9) 0.0586(9) -0.0074(8) -0.0019(8) 0.0120(8)
C3B 0.0713(12) 0.0709(11) 0.0462(8) -0.0168(10) -0.0020(8) 0.0085(8)
C4B 0.0735(12) 0.0650(10) 0.0474(8) -0.0088(10) 0.0080(9) -0.0035(8)
C5B 0.0594(10) 0.0540(8) 0.0519(8) -0.0034(8) 0.0074(8) -0.0017(7)
C6B 0.0465(8) 0.0477(8) 0.0437(7) -0.0073(7) 0.0023(6) 0.0014(6)
C7B 0.0511(8) 0.0508(8) 0.0471(8) -0.0019(7) 0.0017(7) 0.0023(7)
C8B 0.0472(8) 0.0584(9) 0.0426(7) -0.0024(8) 0.0015(7) -0.0010(7)
C9B 0.0698(12) 0.0562(9) 0.0487(8) -0.0041(9) 0.0006(8) -0.0015(7)
C10B 0.0784(14) 0.0643(11) 0.0555(9) -0.0025(11) 0.0019(10) 0.0104(8)
C11B 0.0599(11) 0.0837(13) 0.0449(8) 0.0007(11) 0.0037(8) 0.0048(8)
C12B 0.0729(13) 0.0749(11) 0.0470(8) 0.0052(11) 0.0024(9) -0.0097(8)
C13B 0.0664(11) 0.0595(9) 0.0490(8) 0.0038(9) 0.0036(8) -0.0060(7)
C14B 0.0918(17) 0.1126(19) 0.0496(10) 0.0030(17) 0.0001(11) 0.0142(11)
C15B 0.143(3) 0.0597(11) 0.0709(12) 0.0069(16) 0.0003(17) -0.0125(10)

loop_
_atom_type_symbol
_atom_type_description
_atom_type_scat_dispersion_real
_atom_type_scat_dispersion_imag
_atom_type_scat_source
C C 0.0033 0.0000 'International Tables Vol C Tables 4.2.6.8 and 6.1.1.4'
H H 0.0000 0.0000 'International Tables Vol C Tables 4.2.6.8 and 6.1.1.4'
N N 0.0061 0.0000 'International Tables Vol C Tables 4.2.6.8 and 6.1.1.4'
O O 0.0106 0.0000 'International Tables Vol C Tables 4.2.6.8 and 6.1.1.4'

loop_
_geom_angle_atom_site_label_1
_geom_angle_atom_site_label_2
_geom_angle_atom_site_label_3
_geom_angle
C1A O1A H1OA 109.1(17)
C7A N1A C8A 122.67(14)
O1A C1A C2A 118.90(16)
O1A C1A C6A 121.63(14)
C2A C1A C6A 119.47(15)
C3A C2A C1A 120.19(17)
C3A C2A H2AA 119.9
C1A C2A H2AA 119.9
C2A C3A C4A 121.21(16)
C2A C3A H3AA 119.4
C4A C3A H3AA 119.4
C3A C4A C5A 119.07(18)
C3A C4A H4AA 120.5
C5A C4A H4AA 120.5
C4A C5A C6A 120.98(18)
C4A C5A H5AA 119.5
C6A C5A H5AA 119.5
C5A C6A C1A 119.08(14)
C5A C6A C7A 119.90(15)
C1A C6A C7A 121.02(14)
N1A C7A C6A 121.58(15)
N1A C7A H7AA 119.2
C6A C7A H7AA 119.2
C9A C8A C13A 119.42(14)
C9A C8A N1A 123.64(14)
C13A C8A N1A 116.88(14)
C10A C9A C8A 120.51(15)
C10A C9A H9AA 119.7
C8A C9A H9AA 119.7
C11A C10A C9A 121.19(17)
C11A C10A H10A 119.4
C9A C10A H10A 119.4
C10A C11A C12A 117.65(15)
C10A C11A C14A 121.14(18)
C12A C11A C14A 121.19(17)
C11A C12A C13A 122.96(16)
C11A C12A H12A 118.5
C13A C12A H12A 118.5
C12A C13A C8A 118.23(15)
C12A C13A C15A 120.59(15)
C8A C13A C15A 121.18(14)
C11A C14A H14A 109.5
C11A C14A H14B 109.5
H14A C14A H14B 109.5
C11A C14A H14C 109.5
H14A C14A H14C 109.5
H14B C14A H14C 109.5
C13A C15A H15A 109.5
C13A C15A H15B 109.5
H15A C15A H15B 109.5
C13A C15A H15C 109.5
H15A C15A H15C 109.5
H15B C15A H15C 109.5
C1B O1B H1OB 110.0(17)
C7B N1B C8B 121.75(15)
O1B C1B C2B 118.72(16)
O1B C1B C6B 121.66(15)
C2B C1B C6B 119.61(16)
C3B C2B C1B 119.84(18)
C3B C2B H2BA 120.1
C1B C2B H2BA 120.1
C4B C3B C2B 121.10(17)
C4B C3B H3BA 119.4
C2B C3B H3BA 119.4
C3B C4B C5B 119.74(18)
C3B C4B H4BA 120.1
C5B C4B H4BA 120.1
C4B C5B C6B 120.70(18)
C4B C5B H5BA 119.6
C6B C5B H5BA 119.6
C5B C6B C1B 118.96(15)
C5B C6B C7B 119.78(16)
C1B C6B C7B 121.24(15)
N1B C7B C6B 122.04(16)
N1B C7B H7BA 119.0
C6B C7B H7BA 119.0
C9B C8B C13B 118.89(16)
C9B C8B N1B 123.37(15)
C13B C8B N1B 117.64(16)
C10B C9B C8B 121.00(17)
C10B C9B H9BA 119.5
C8B C9B H9BA 119.5
C9B C10B C11B 121.15(18)
C9B C10B H10B 119.4
C11B C10B H10B 119.4
C12B C11B C10B 117.41(17)
C12B C11B C14B 121.42(19)
C10B C11B C14B 121.2(2)
C11B C12B C13B 123.12(18)
C11B C12B H12B 118.4
C13B C12B H12B 118.4
C12B C13B C8B 118.42(18)
C12B C13B C15B 120.53(18)
C8B C13B C15B 121.03(16)
C11B C14B H14D 109.5
C11B C14B H14E 109.5
H14D C14B H14E 109.5
C11B C14B H14F 109.5
H14D C14B H14F 109.5
H14E C14B H14F 109.5
C13B C15B H15D 109.5
C13B C15B H15E 109.5
H15D C15B H15E 109.5
C13B C15B H15F 109.5
H15D C15B H15F 109.5
H15E C15B H15F 109.5

loop_
_geom_bond_atom_site_label_1
_geom_bond_atom_site_label_2
_geom_bond_distance
O1A C1A 1.346(2)
O1A H1OA 0.88(3)
N1A C7A 1.278(2)
N1A C8A 1.4155(18)
C1A C2A 1.394(2)
C1A C6A 1.405(2)
C2A C3A 1.374(3)
C2A H2AA 0.9300
C3A C4A 1.379(3)
C3A H3AA 0.9300
C4A C5A 1.390(2)
C4A H4AA 0.9300
C5A C6A 1.391(2)
C5A H5AA 0.9300
C6A C7A 1.453(2)
C7A H7AA 0.9300
C8A C9A 1.390(2)
C8A C13A 1.399(2)
C9A C10A 1.387(2)
C9A H9AA 0.9300
C10A C11A 1.379(3)
C10A H10A 0.9300
C11A C12A 1.384(3)
C11A C14A 1.511(2)
C12A C13A 1.391(2)
C12A H12A 0.9300
C13A C15A 1.500(2)
C14A H14A 0.9600
C14A H14B 0.9600
C14A H14C 0.9600
C15A H15A 0.9600
C15A H15B 0.9600
C15A H15C 0.9600
O1B C1B 1.349(2)
O1B H1OB 0.89(2)
N1B C7B 1.279(2)
N1B C8B 1.416(2)
C1B C2B 1.395(2)
C1B C6B 1.408(2)
C2B C3B 1.378(3)
C2B H2BA 0.9300
C3B C4B 1.376(3)
C3B H3BA 0.9300
C4B C5B 1.382(2)
C4B H4BA 0.9300
C5B C6B 1.396(2)
C5B H5BA 0.9300
C6B C7B 1.449(2)
C7B H7BA 0.9300
C8B C9B 1.388(3)
C8B C13B 1.401(2)
C9B C10B 1.380(2)
C9B H9BA 0.9300
C10B C11B 1.383(3)
C10B H10B 0.9300
C11B C12B 1.380(3)
C11B C14B 1.514(2)
C12B C13B 1.389(2)
C12B H12B 0.9300
C13B C15B 1.505(3)
C14B H14D 0.9600
C14B H14E 0.9600
C14B H14F 0.9600
C15B H15D 0.9600
C15B H15E 0.9600
C15B H15F 0.9600

loop_
_geom_hbond_atom_site_label_D
_geom_hbond_atom_site_label_H
_geom_hbond_atom_site_label_A
_geom_hbond_site_symmetry_A
_geom_hbond_distance_DH
_geom_hbond_distance_HA
_geom_hbond_distance_DA
_geom_hbond_angle_DHA
_geom_hbond_publ_flag
O1A H1OA N1A . 0.88(2) 1.80(2) 2.5854(19) 147(2) yes
O1B H1OB N1B . 0.90(2) 1.82(2) 2.604(2) 145(2) yes
C5A H5AA O1B 4_565 0.93 2.56 3.455(2) 162 yes

loop_
_geom_torsion_atom_site_label_1
_geom_torsion_atom_site_label_2
_geom_torsion_atom_site_label_3
_geom_torsion_atom_site_label_4
_geom_torsion
O1A C1A C2A C3A 178.71(19)
C6A C1A C2A C3A -1.0(3)
C1A C2A C3A C4A 0.1(3)
C2A C3A C4A C5A 0.6(3)
C3A C4A C5A C6A -0.4(3)
C4A C5A C6A C1A -0.4(3)
C4A C5A C6A C7A -179.54(19)
O1A C1A C6A C5A -178.57(17)
C2A C1A C6A C5A 1.1(3)
O1A C1A C6A C7A 0.5(3)
C2A C1A C6A C7A -179.75(17)
C8A N1A C7A C6A 178.82(15)
C5A C6A C7A N1A 179.56(17)
C1A C6A C7A N1A 0.5(3)
C7A N1A C8A C9A -13.7(2)
C7A N1A C8A C13A 169.08(15)
C13A C8A C9A C10A -0.8(3)
N1A C8A C9A C10A -177.94(16)
C8A C9A C10A C11A 0.4(3)
C9A C10A C11A C12A -0.6(3)
C9A C10A C11A C14A 177.81(18)
C10A C11A C12A C13A 1.3(3)
C14A C11A C12A C13A -177.09(19)
C11A C12A C13A C8A -1.7(3)
C11A C12A C13A C15A 178.23(19)
C9A C8A C13A C12A 1.4(2)
N1A C8A C13A C12A 178.78(15)
C9A C8A C13A C15A -178.55(18)
N1A C8A C13A C15A -1.2(2)
O1B C1B C2B C3B 178.93(17)
C6B C1B C2B C3B -2.1(3)
C1B C2B C3B C4B 0.5(3)
C2B C3B C4B C5B 1.5(3)
C3B C4B C5B C6B -1.8(3)
C4B C5B C6B C1B 0.1(3)
C4B C5B C6B C7B 178.76(17)
O1B C1B C6B C5B -179.27(16)
C2B C1B C6B C5B 1.8(2)
O1B C1B C6B C7B 2.1(2)
C2B C1B C6B C7B -176.81(16)
C8B N1B C7B C6B 176.07(15)
C5B C6B C7B N1B -178.89(17)
C1B C6B C7B N1B -0.3(3)
C7B N1B C8B C9B -29.7(3)
C7B N1B C8B C13B 153.98(18)
C13B C8B C9B C10B -1.1(3)
N1B C8B C9B C10B -177.34(19)
C8B C9B C10B C11B 0.7(4)
C9B C10B C11B C12B 0.2(4)
C9B C10B C11B C14B -179.9(2)
C10B C11B C12B C13B -0.7(4)
C14B C11B C12B C13B 179.3(2)
C11B C12B C13B C8B 0.3(3)
C11B C12B C13B C15B -178.2(3)
C9B C8B C13B C12B 0.6(3)
N1B C8B C13B C12B 177.06(18)
C9B C8B C13B C15B 179.1(2)
N1B C8B C13B C15B -4.4(3)

loop_
_cod_related_entry_id
_cod_related_entry_database
_cod_related_entry_code
1 ChemSpider 10445644
